data_7201061
loop_
_publ_author_name
'Mao, Shaoyu'
'Mao, Yanping'
'Batchelor, Raymond J.'
'Guo, Haiyan'
'Ye, Zuo-Guang'
'Xie, Zhaoxiong'
'Zheng, Lansun'

_publ_section_title
;
 Polymorphic structures and properties of lead chromium phosphate
 Pb3Cr2(PO4)4
;
_journal_issue 33
_journal_name_full 'Journal of Materials Chemistry'
_journal_page_first 6034
_journal_paper_doi 10.1039/b904277f
_journal_volume 19
_journal_year 2009
_chemical_formula_sum 'Cr2 O16 P4 Pb3'
_chemical_formula_weight 1105.45
_chemical_name_systematic
;
?
;
_space_group_IT_number 92
_symmetry_cell_setting tetragonal
_symmetry_space_group_name_Hall 'P 4abw 2nw'
_symmetry_space_group_name_H-M 'P 41 21 2'
_atom_sites_solution_hydrogens none
_atom_sites_solution_primary direct
_atom_sites_solution_secondary difmap
_audit_creation_method SHELXL-97
_cell_angle_alpha 90.00
_cell_angle_beta 90.00
_cell_angle_gamma 90.00
_cell_formula_units_Z 4
_cell_length_a 8.9455(13)
_cell_length_b 8.9455(13)
_cell_length_c 16.510(3)
_cell_measurement_reflns_used 23
_cell_measurement_temperature 293(2)
_cell_measurement_theta_max 24
_cell_measurement_theta_min 20
_cell_volume 1321.2(4)
_computing_cell_refinement 'NRCVAX (Gabe, 1989)'
_computing_data_collection 'NRCVAX (Gabe, 1989)'
_computing_data_reduction 'NRCVAX (Gabe, 1989)'
_computing_molecular_graphics 'DIAMOND2.1a(Brandenburg, 1996-2001)'
_computing_publication_material 'SHELXL97 (Sheldrick, 1997)'
_computing_structure_refinement 'SHELXL-97 (Sheldrick, 1997)'
_computing_structure_solution 'SHELXS-97 (Sheldrick, 1990)'
_diffrn_ambient_temperature 293(2)
_diffrn_measured_fraction_theta_full 0.995
_diffrn_measured_fraction_theta_max 0.995
_diffrn_measurement_device_type Enraf-Nonius
_diffrn_measurement_method theta-2theta
_diffrn_radiation_monochromator graphite
_diffrn_radiation_source 'fine-focus sealed tube'
_diffrn_radiation_type MoK\a
_diffrn_radiation_wavelength 0.71073
_diffrn_reflns_av_R_equivalents 0.0000
_diffrn_reflns_av_sigmaI/netI 0.0443
_diffrn_reflns_limit_h_max 10
_diffrn_reflns_limit_h_min -10
_diffrn_reflns_limit_k_max 7
_diffrn_reflns_limit_k_min -7
_diffrn_reflns_limit_l_max 19
_diffrn_reflns_limit_l_min -19
_diffrn_reflns_number 1063
_diffrn_reflns_theta_full 25.05
_diffrn_reflns_theta_max 25.05
_diffrn_reflns_theta_min 2.59
_diffrn_standards_decay_% <2%
_diffrn_standards_interval_time 1hour
_diffrn_standards_number 2
_exptl_absorpt_coefficient_mu 40.274
_exptl_absorpt_correction_T_max 0.2945
_exptl_absorpt_correction_T_min 0.1265
_exptl_absorpt_correction_type integration
_exptl_absorpt_process_details 'NRCVAX (Gabe, 1989)'
_exptl_crystal_colour green
_exptl_crystal_density_diffrn 5.558
_exptl_crystal_density_method 'not measured'
_exptl_crystal_description plate-like
_exptl_crystal_F_000 1928
_exptl_crystal_size_max 0.18
_exptl_crystal_size_mid 0.16
_exptl_crystal_size_min 0.10
_refine_diff_density_max 4.020
_refine_diff_density_min -3.677
_refine_diff_density_rms 0.800
_refine_ls_abs_structure_details 'Flack H D (1983), Acta Cryst. A39, 876-881'
_refine_ls_abs_structure_Flack 0.68(6)
_refine_ls_extinction_coef 0.0025(5)
_refine_ls_extinction_expression Fc^*^=kFc[1+0.001xFc^2^\l^3^/sin(2\q)]^-1/4^
_refine_ls_extinction_method SHELXL
_refine_ls_goodness_of_fit_ref 1.110
_refine_ls_hydrogen_treatment none
_refine_ls_matrix_type full
_refine_ls_number_parameters 61
_refine_ls_number_reflns 1063
_refine_ls_number_restraints 0
_refine_ls_restrained_S_all 1.110
_refine_ls_R_factor_all 0.0808
_refine_ls_R_factor_gt 0.0713
_refine_ls_shift/su_max 0.000
_refine_ls_shift/su_mean 0.000
_refine_ls_structure_factor_coef Fsqd
_refine_ls_weighting_details 'calc w=1/[\s^2^(Fo^2^)+(0.1538P)^2^+8.0513P] where P=(Fo^2^+2Fc^2^)/3'
_refine_ls_weighting_scheme calc
_refine_ls_wR_factor_gt 0.1968
_refine_ls_wR_factor_ref 0.2021
_reflns_number_gt 909
_reflns_number_total 1063
_reflns_threshold_expression >2sigma(I)
_cod_data_source_file b904277f.txt
_cod_data_source_block p41212
_cod_database_code 7201061

loop_
_symmetry_equiv_pos_as_xyz
'x, y, z'
'-x, -y, z+1/2'
'-y+1/2, x+1/2, z+1/4'
'y+1/2, -x+1/2, z+3/4'
'-x+1/2, y+1/2, -z+1/4'
'x+1/2, -y+1/2, -z+3/4'
'y, x, -z'
'-y, -x, -z+1/2'

loop_
_atom_site_label
_atom_site_type_symbol
_atom_site_fract_x
_atom_site_fract_y
_atom_site_fract_z
_atom_site_U_iso_or_equiv
_atom_site_adp_type
_atom_site_occupancy
_atom_site_symmetry_multiplicity
_atom_site_calc_flag
_atom_site_refinement_flags
_atom_site_disorder_assembly
_atom_site_disorder_group
Pb1 Pb 0.07594(15) 0.34357(15) 0.26362(8) 0.0125(6) Uani 1 1 d . . .
Pb2 Pb 0.13416(16) 0.13416(16) 0.0000 0.0092(6) Uani 1 2 d S . .
Cr1 Cr 0.5007(6) 0.2643(5) 0.1213(4) 0.0043(11) Uiso 1 1 d . . .
P1 P 0.2750(10) -0.0056(9) 0.1714(5) 0.0060(17) Uiso 1 1 d . . .
P2 P -0.0446(10) 0.2261(9) 0.4292(5) 0.0040(16) Uiso 1 1 d . . .
O3 O 0.628(3) 0.082(3) 0.1186(14) 0.006(5) Uiso 1 1 d . . .
O4 O 0.330(3) 0.126(2) 0.1178(13) 0.004(5) Uiso 1 1 d . . .
O5 O 0.666(3) 0.421(3) 0.1278(13) 0.007(5) Uiso 1 1 d . . .
O6 O 0.514(2) 0.229(2) 0.2382(13) 0.009(5) Uiso 1 1 d . . .
O7 O 0.324(3) 0.380(3) 0.3151(14) 0.011(5) Uiso 1 1 d . . .
O8 O 0.109(3) 0.593(3) 0.3126(14) 0.011(5) Uiso 1 1 d . . .
O9 O 0.354(3) 0.427(3) 0.1285(13) 0.009(5) Uiso 1 1 d . . .
O10 O 0.544(3) 0.290(3) 0.0021(14) 0.014(5) Uiso 1 1 d . . .

loop_
_atom_site_aniso_label
_atom_site_aniso_U_11
_atom_site_aniso_U_22
_atom_site_aniso_U_33
_atom_site_aniso_U_23
_atom_site_aniso_U_13
_atom_site_aniso_U_12
Pb1 0.0135(8) 0.0154(8) 0.0086(8) 0.0017(6) 0.0006(5) -0.0029(5)
Pb2 0.0089(7) 0.0089(7) 0.0098(9) 0.0006(5) -0.0006(5) 0.0001(6)

loop_
_atom_type_symbol
_atom_type_description
_atom_type_scat_dispersion_real
_atom_type_scat_dispersion_imag
_atom_type_scat_source
O O 0.0106 0.0060 'International Tables Vol C Tables 4.2.6.8 and 6.1.1.4'
P P 0.1023 0.0942 'International Tables Vol C Tables 4.2.6.8 and 6.1.1.4'
Cr Cr 0.3209 0.6236 'International Tables Vol C Tables 4.2.6.8 and 6.1.1.4'
Pb Pb -3.3944 10.1111 'International Tables Vol C Tables 4.2.6.8 and 6.1.1.4'

loop_
_geom_angle_atom_site_label_1
_geom_angle_atom_site_label_2
_geom_angle_atom_site_label_3
_geom_angle
_geom_angle_site_symmetry_1
_geom_angle_site_symmetry_3
_geom_angle_publ_flag
O8 Pb1 O7 68.9(8) . . ?
O8 Pb1 O3 72.7(8) . 8_565 ?
O7 Pb1 O3 103.9(8) . 8_565 ?
O8 Pb1 O5 110.0(7) . 3_545 ?
O7 Pb1 O5 78.9(8) . 3_545 ?
O3 Pb1 O5 57.2(7) 8_565 3_545 ?
O8 Pb1 P2 93.5(6) . . ?
O7 Pb1 P2 93.2(6) . . ?
O3 Pb1 P2 29.3(5) 8_565 . ?
O5 Pb1 P2 28.0(6) 3_545 . ?
O8 Pb1 Pb2 43.5(6) . 3 ?
O7 Pb1 Pb2 43.4(6) . 3 ?
O3 Pb1 Pb2 112.8(6) 8_565 3 ?
O5 Pb1 Pb2 119.7(5) 3_545 3 ?
P2 Pb1 Pb2 122.35(15) . 3 ?
O8 Pb2 O8 115.1(11) 4_454 5_545 ?
O8 Pb2 O7 178.9(7) 4_454 5_545 ?
O8 Pb2 O7 64.4(8) 5_545 5_545 ?
O8 Pb2 O7 64.4(8) 4_454 4_454 ?
O8 Pb2 O7 178.9(7) 5_545 4_454 ?
O7 Pb2 O7 116.1(11) 5_545 4_454 ?
O8 Pb2 O4 79.6(7) 4_454 . ?
O8 Pb2 O4 72.2(7) 5_545 . ?
O7 Pb2 O4 101.1(7) 5_545 . ?
O7 Pb2 O4 106.8(7) 4_454 . ?
O8 Pb2 O4 72.2(7) 4_454 7 ?
O8 Pb2 O4 79.6(7) 5_545 7 ?
O7 Pb2 O4 106.8(7) 5_545 7 ?
O7 Pb2 O4 101.1(7) 4_454 7 ?
O4 Pb2 O4 126.0(10) . 7 ?
O8 Pb2 O9 99.5(7) 4_454 4_454 ?
O8 Pb2 O9 108.7(7) 5_545 4_454 ?
O7 Pb2 O9 79.9(7) 5_545 4_454 ?
O7 Pb2 O9 72.4(7) 4_454 4_454 ?
O4 Pb2 O9 179.0(7) . 4_454 ?
O4 Pb2 O9 53.8(7) 7 4_454 ?
O8 Pb2 O9 108.7(7) 4_454 5_545 ?
O8 Pb2 O9 99.5(7) 5_545 5_545 ?
O7 Pb2 O9 72.4(7) 5_545 5_545 ?
O7 Pb2 O9 79.9(7) 4_454 5_545 ?
O4 Pb2 O9 53.8(7) . 5_545 ?
O4 Pb2 O9 179.0(7) 7 5_545 ?
O9 Pb2 O9 126.3(10) 4_454 5_545 ?
O8 Pb2 Pb1 40.3(6) 4_454 4_454 ?
O8 Pb2 Pb1 139.8(6) 5_545 4_454 ?
O7 Pb2 Pb1 139.4(5) 5_545 4_454 ?
O7 Pb2 Pb1 40.4(5) 4_454 4_454 ?
O4 Pb2 Pb1 116.5(5) . 4_454 ?
O4 Pb2 Pb1 63.6(5) 7 4_454 ?
O9 Pb2 Pb1 62.4(5) 4_454 4_454 ?
O9 Pb2 Pb1 117.5(5) 5_545 4_454 ?
O8 Pb2 Pb1 139.8(6) 4_454 5_545 ?
O8 Pb2 Pb1 40.3(6) 5_545 5_545 ?
O7 Pb2 Pb1 40.4(5) 5_545 5_545 ?
O7 Pb2 Pb1 139.4(5) 4_454 5_545 ?
O4 Pb2 Pb1 63.6(5) . 5_545 ?
O4 Pb2 Pb1 116.5(5) 7 5_545 ?
O9 Pb2 Pb1 117.5(5) 4_454 5_545 ?
O9 Pb2 Pb1 62.4(5) 5_545 5_545 ?
Pb1 Pb2 Pb1 179.87(8) 4_454 5_545 ?
O6 Cr1 O9 95.8(10) . . ?
O6 Cr1 O4 88.7(9) . . ?
O9 Cr1 O4 87.0(10) . . ?
O6 Cr1 O3 81.7(10) . . ?
O9 Cr1 O3 172.5(10) . . ?
O4 Cr1 O3 85.9(10) . . ?
O6 Cr1 O10 165.1(10) . . ?
O9 Cr1 O10 96.0(10) . . ?
O4 Cr1 O10 101.0(10) . . ?
O3 Cr1 O10 87.8(10) . . ?
O6 Cr1 O5 90.7(9) . . ?
O9 Cr1 O5 88.4(10) . . ?
O4 Cr1 O5 175.3(10) . . ?
O3 Cr1 O5 98.6(11) . . ?
O10 Cr1 O5 80.5(10) . . ?
O10 P1 O8 108.7(14) 3_545 8_655 ?
O10 P1 O9 107.4(13) 3_545 5_545 ?
O8 P1 O9 115.7(14) 8_655 5_545 ?
O10 P1 O4 113.5(13) 3_545 . ?
O8 P1 O4 108.4(14) 8_655 . ?
O9 P1 O4 103.3(12) 5_545 . ?
O5 P2 O7 112.5(14) 3_545 6_455 ?
O5 P2 O6 110.4(13) 3_545 6_455 ?
O7 P2 O6 112.2(13) 6_455 6_455 ?
O5 P2 O3 99.8(12) 3_545 8_565 ?
O7 P2 O3 113.1(13) 6_455 8_565 ?
O6 P2 O3 108.1(13) 6_455 8_565 ?
O5 P2 Pb1 50.8(9) 3_545 . ?
O7 P2 Pb1 122.3(10) 6_455 . ?
O6 P2 Pb1 125.4(9) 6_455 . ?
O3 P2 Pb1 49.3(8) 8_565 . ?
P2 O3 Cr1 131.6(14) 8_655 . ?
P2 O3 Pb1 101.4(10) 8_655 8_655 ?
Cr1 O3 Pb1 121.3(11) . 8_655 ?
P1 O4 Cr1 134.9(14) . . ?
P1 O4 Pb2 103.4(11) . . ?
Cr1 O4 Pb2 121.7(10) . . ?
P2 O5 Cr1 143.1(14) 4_554 . ?
P2 O5 Pb1 101.2(11) 4_554 4_554 ?
Cr1 O5 Pb1 115.7(10) . 4_554 ?
P2 O6 Cr1 145.4(15) 6 . ?
P2 O7 Pb1 131.0(14) 6 . ?
P2 O7 Pb2 118.3(14) 6 3 ?
Pb1 O7 Pb2 96.2(8) . 3 ?
P1 O8 Pb1 134.9(14) 8_565 . ?
P1 O8 Pb2 120.6(13) 8_565 3 ?
Pb1 O8 Pb2 96.2(8) . 3 ?
P1 O9 Cr1 139.3(15) 5 . ?
P1 O9 Pb2 99.0(11) 5 3 ?
Cr1 O9 Pb2 121.3(10) . 3 ?
P1 O10 Cr1 139.2(16) 4_554 . ?

loop_
_geom_bond_atom_site_label_1
_geom_bond_atom_site_label_2
_geom_bond_distance
_geom_bond_site_symmetry_2
_geom_bond_publ_flag
Pb1 O8 2.39(2) . ?
Pb1 O7 2.40(2) . ?
Pb1 O3 2.41(2) 8_565 ?
Pb1 O5 2.47(2) 3_545 ?
Pb1 P2 3.120(8) . ?
Pb1 Pb2 3.6788(13) 3 ?
Pb2 O8 2.55(2) 4_454 ?
Pb2 O8 2.55(2) 5_545 ?
Pb2 O7 2.54(2) 5_545 ?
Pb2 O7 2.54(2) 4_454 ?
Pb2 O4 2.62(2) . ?
Pb2 O4 2.62(2) 7 ?
Pb2 O9 2.73(2) 4_454 ?
Pb2 O9 2.73(2) 5_545 ?
Pb2 Pb1 3.6788(13) 4_454 ?
Pb2 Pb1 3.6788(13) 5_545 ?
Cr1 O6 1.96(2) . ?
Cr1 O9 1.96(2) . ?
Cr1 O4 1.96(2) . ?
Cr1 O3 1.99(2) . ?
Cr1 O10 2.02(2) . ?
Cr1 O5 2.04(2) . ?
P1 O10 1.52(2) 3_545 ?
P1 O8 1.52(2) 8_655 ?
P1 O9 1.54(2) 5_545 ?
P1 O4 1.55(2) . ?
P2 O5 1.49(2) 3_545 ?
P2 O7 1.51(2) 6_455 ?
P2 O6 1.52(2) 6_455 ?
P2 O3 1.56(2) 8_565 ?
O3 P2 1.56(2) 8_655 ?
O3 Pb1 2.41(2) 8_655 ?
O5 P2 1.49(2) 4_554 ?
O5 Pb1 2.47(2) 4_554 ?
O6 P2 1.52(2) 6 ?
O7 P2 1.51(2) 6 ?
O7 Pb2 2.54(2) 3 ?
O8 P1 1.52(2) 8_565 ?
O8 Pb2 2.55(2) 3 ?
O9 P1 1.54(2) 5 ?
O9 Pb2 2.73(2) 3 ?
O10 P1 1.52(2) 4_554 ?
